data_7209985
loop_
_publ_author_name
'Biswas, Arpita'
'Mandal, Leena'
'Mondal, Suraj'
'Lucas, C. Robert'
'Mohanta, Sasankasekhar'

_publ_section_title
;
 More surprising differences between two closely similar compartmental
 ligand families and another dinuclear synthon to stabilize
 dinuclear--mononuclear cocrystals
;
_journal_issue 29
_journal_name_full CrystEngComm
_journal_page_first 5888
_journal_paper_doi 10.1039/c3ce40569a
_journal_volume 15
_journal_year 2013
_chemical_formula_sum 'C19 H26 Cl2 Cu Fe N2 O15'
_chemical_formula_weight 712.71
_chemical_name_systematic
;
?
;
_space_group_IT_number 14
_symmetry_cell_setting monoclinic
_symmetry_space_group_name_Hall '-P 2yn'
_symmetry_space_group_name_H-M 'P 1 21/n 1'
_atom_sites_solution_hydrogens geom
_atom_sites_solution_primary direct
_atom_sites_solution_secondary difmap
_audit_creation_method SHELXL-97
_cell_angle_alpha 90.00
_cell_angle_beta 114.814(2)
_cell_angle_gamma 90.00
_cell_formula_units_Z 4
_cell_length_a 16.3338(10)
_cell_length_b 10.1930(7)
_cell_length_c 17.2984(12)
_cell_measurement_reflns_used 9970
_cell_measurement_temperature 296(2)
_cell_measurement_theta_max 30.04
_cell_measurement_theta_min 2.38
_cell_volume 2614.1(3)
_computing_cell_refinement 'Bruker SAINT'
_computing_data_collection 'Bruker APEX2'
_computing_data_reduction 'Bruker SAINT'
_computing_molecular_graphics 'Bruker SHELXTL'
_computing_publication_material 'Bruker SHELXTL'
_computing_structure_refinement 'SHELXL-97 (Sheldrick, 2008)'
_computing_structure_solution 'SHELXS-97 (Sheldrick, 2008)'
_diffrn_ambient_temperature 296(2)
_diffrn_measured_fraction_theta_full 0.994
_diffrn_measured_fraction_theta_max 0.994
_diffrn_measurement_device_type 'Bruker APEX-II CCD'
_diffrn_measurement_method '\f and \w scans'
_diffrn_radiation_monochromator graphite
_diffrn_radiation_source 'fine-focus sealed tube'
_diffrn_radiation_type MoK\a
_diffrn_radiation_wavelength 0.71073
_diffrn_reflns_av_R_equivalents 0.0357
_diffrn_reflns_av_sigmaI/netI 0.0287
_diffrn_reflns_limit_h_max 21
_diffrn_reflns_limit_h_min -19
_diffrn_reflns_limit_k_max 13
_diffrn_reflns_limit_k_min -12
_diffrn_reflns_limit_l_max 22
_diffrn_reflns_limit_l_min -22
_diffrn_reflns_number 31398
_diffrn_reflns_theta_full 28.00
_diffrn_reflns_theta_max 28.00
_diffrn_reflns_theta_min 1.44
_exptl_absorpt_coefficient_mu 1.651
_exptl_absorpt_correction_T_max 0.9677
_exptl_absorpt_correction_T_min 0.9220
_exptl_absorpt_correction_type multi-scan
_exptl_absorpt_process_details 'SADABS (Sheldrick, 2008)'
_exptl_crystal_colour green
_exptl_crystal_density_diffrn 1.811
_exptl_crystal_density_method 'not measured'
_exptl_crystal_description parallelepiped
_exptl_crystal_F_000 1452
_exptl_crystal_size_max 0.05
_exptl_crystal_size_mid 0.04
_exptl_crystal_size_min 0.02
_refine_diff_density_max 0.802
_refine_diff_density_min -0.589
_refine_diff_density_rms 0.101
_refine_ls_extinction_method none
_refine_ls_goodness_of_fit_ref 1.161
_refine_ls_hydrogen_treatment mixed
_refine_ls_matrix_type full
_refine_ls_number_parameters 387
_refine_ls_number_reflns 6276
_refine_ls_number_restraints 6
_refine_ls_restrained_S_all 1.161
_refine_ls_R_factor_all 0.0487
_refine_ls_R_factor_gt 0.0405
_refine_ls_shift/su_max 0.001
_refine_ls_shift/su_mean 0.000
_refine_ls_structure_factor_coef Fsqd
_refine_ls_weighting_details 'calc w=1/[\s^2^(Fo^2^)+(0.1000P)^2^+0.0200P] where P=(Fo^2^+2Fc^2^)/3'
_refine_ls_weighting_scheme calc
_refine_ls_wR_factor_gt 0.1348
_refine_ls_wR_factor_ref 0.1455
_reflns_number_gt 5331
_reflns_number_total 6276
_reflns_threshold_expression >2sigma(I)
_cod_data_source_file c3ce40569a.txt
_cod_data_source_block 2
_cod_depositor_comments
;
The following automatic conversions were performed:

'_symmetry_cell_setting' value 'Monoclinic' changed to 'monoclinic'
according to /home/saulius/struct/CIF-dictionaries/cif_core.dic
dictionary named 'cif_core.dic' version 2.4.2 from 2011-04-26.

Automatic conversion script
Id: cif_fix_values 1891 2012-01-12 08:04:46Z andrius 
;
_cod_original_sg_symbol_H-M 'P2(1)/n '
_cod_database_code 7209985

loop_
_symmetry_equiv_pos_as_xyz
'x, y, z'
'-x+1/2, y+1/2, -z+1/2'
'-x, -y, -z'
'x-1/2, -y-1/2, z-1/2'

loop_
_atom_site_label
_atom_site_type_symbol
_atom_site_fract_x
_atom_site_fract_y
_atom_site_fract_z
_atom_site_U_iso_or_equiv
_atom_site_adp_type
_atom_site_occupancy
_atom_site_symmetry_multiplicity
_atom_site_calc_flag
_atom_site_refinement_flags
C17 C 0.73652(16) 0.0684(2) 0.60866(14) 0.0336(5) Uani 1 1 d .
C16 C 0.71480(18) -0.0047(3) 0.66678(17) 0.0395(5) Uani 1 1 d .
C15 C 0.6293(2) -0.0041(3) 0.6629(2) 0.0471(6) Uani 1 1 d .
H15 H 0.6164 -0.0531 0.7018 0.056 Uiso 1 1 calc R
C14 C 0.56187(19) 0.0694(3) 0.6011(2) 0.0497(6) Uani 1 1 d .
H14 H 0.5037 0.0686 0.5981 0.060 Uiso 1 1 calc R
C13 C 0.58106(18) 0.1427(3) 0.54494(18) 0.0452(6) Uani 1 1 d .
H13 H 0.5357 0.1920 0.5039 0.054 Uiso 1 1 calc R
C12 C 0.66873(16) 0.1447(2) 0.54812(15) 0.0360(5) Uani 1 1 d .
C11 C 0.68498(17) 0.2324(3) 0.49042(15) 0.0414(5) Uani 1 1 d .
H11 H 0.6353 0.2796 0.4532 0.050 Uiso 1 1 calc R
C10 C 0.7529(2) 0.3516(3) 0.4187(2) 0.0589(8) Uani 1 1 d .
H10A H 0.7037 0.4115 0.4103 0.071 Uiso 1 1 calc R
H10B H 0.7395 0.3073 0.3651 0.071 Uiso 1 1 calc R
C9 C 0.8392(2) 0.4283(3) 0.4443(2) 0.0583(8) Uani 1 1 d .
H9A H 0.8277 0.5058 0.4087 0.070 Uiso 1 1 calc R
H9B H 0.8594 0.4571 0.5028 0.070 Uiso 1 1 calc R
C8 C 0.9118(2) 0.3487(3) 0.4359(2) 0.0543(7) Uani 1 1 d .
H8A H 0.8887 0.3117 0.3790 0.065 Uiso 1 1 calc R
H8B H 0.9617 0.4060 0.4425 0.065 Uiso 1 1 calc R
C7 C 1.02655(19) 0.2058(3) 0.51436(18) 0.0442(6) Uani 1 1 d .
H7 H 1.0526 0.2477 0.4824 0.053 Uiso 1 1 calc R
C6 C 1.08223(17) 0.1106(3) 0.57448(18) 0.0418(5) Uani 1 1 d .
C5 C 1.1691(2) 0.0915(3) 0.5785(2) 0.0561(7) Uani 1 1 d .
H5 H 1.1861 0.1355 0.5405 0.067 Uiso 1 1 calc R
C4 C 1.2292(2) 0.0087(3) 0.6378(3) 0.0632(9) Uani 1 1 d .
H4 H 1.2862 -0.0044 0.6394 0.076 Uiso 1 1 calc R
C3 C 1.2041(2) -0.0555(3) 0.6956(2) 0.0563(8) Uani 1 1 d .
H3 H 1.2454 -0.1088 0.7375 0.068 Uiso 1 1 calc R
C2 C 1.11837(18) -0.0406(3) 0.69103(18) 0.0451(6) Uani 1 1 d .
C1 C 1.05551(16) 0.0430(2) 0.63041(16) 0.0375(5) Uani 1 1 d .
C19 C 0.7682(3) -0.1545(5) 0.7831(3) 0.0857(14) Uani 1 1 d .
H19A H 0.7472 -0.1002 0.8164 0.129 Uiso 1 1 calc R
H19B H 0.8222 -0.1992 0.8201 0.129 Uiso 1 1 calc R
H19C H 0.7226 -0.2177 0.7522 0.129 Uiso 1 1 calc R
C18 C 1.1462(2) -0.1961(3) 0.8019(2) 0.0650(9) Uani 1 1 d .
H18A H 1.1638 -0.2612 0.7718 0.097 Uiso 1 1 calc R
H18B H 1.1161 -0.2378 0.8326 0.097 Uiso 1 1 calc R
H18C H 1.1987 -0.1508 0.8413 0.097 Uiso 1 1 calc R
Cl1 Cl 0.01794(4) 0.41839(6) 0.71493(4) 0.04104(16) Uani 1 1 d .
Cl2 Cl 0.65794(5) 0.64785(9) 0.54005(5) 0.0593(2) Uani 1 1 d .
Cu1 Cu 0.873566(19) 0.16235(3) 0.552723(17) 0.03424(12) Uani 1 1 d .
Fe1 Fe 0.92572(2) -0.04311(3) 0.71012(2) 0.03993(13) Uani 1 1 d .
H5C H 0.8496(17) -0.262(4) 0.631(3) 0.083(14) Uiso 1 1 d D
H6C H 0.980(3) 0.190(3) 0.786(3) 0.094(15) Uiso 1 1 d D
H7C H 1.015(3) -0.100(6) 0.864(3) 0.14(2) Uiso 1 1 d D
H5D H 0.938(2) -0.276(4) 0.688(2) 0.080(13) Uiso 1 1 d D
H6D H 0.941(2) 0.129(4) 0.831(2) 0.065(12) Uiso 1 1 d D
H7D H 0.953(3) -0.213(3) 0.843(3) 0.074(12) Uiso 1 1 d D
N2 N 0.75936(14) 0.2531(2) 0.48415(13) 0.0399(5) Uani 1 1 d .
N1 N 0.94565(15) 0.2412(2) 0.49859(13) 0.0391(4) Uani 1 1 d .
O2 O 0.82064(11) 0.06362(17) 0.61563(11) 0.0395(4) Uani 1 1 d .
O1 O 0.97407(12) 0.05456(17) 0.62949(12) 0.0401(4) Uani 1 1 d .
O4 O 0.78684(14) -0.0743(2) 0.72423(15) 0.0546(5) Uani 1 1 d .
O3 O 1.08634(14) -0.1043(2) 0.74261(14) 0.0574(5) Uani 1 1 d .
O5 O 0.89895(17) -0.2302(2) 0.65166(19) 0.0649(6) Uani 1 1 d D
O6 O 0.96432(19) 0.1173(3) 0.79810(15) 0.0645(6) Uani 1 1 d D
O7 O 0.97117(18) -0.1436(3) 0.82779(18) 0.0755(8) Uani 1 1 d D
O8 O 0.07576(18) 0.3898(3) 0.67443(18) 0.0771(8) Uani 1 1 d .
O9 O 0.0542(2) 0.3601(3) 0.79683(18) 0.0901(9) Uani 1 1 d .
O10 O 0.0133(2) 0.5542(3) 0.7251(3) 0.0991(11) Uani 1 1 d .
O11 O -0.06897(16) 0.3614(3) 0.66969(18) 0.0742(7) Uani 1 1 d .
O12 O 0.6088(3) 0.5517(3) 0.4800(3) 0.1129(13) Uani 1 1 d .
O13 O 0.7464(3) 0.6126(6) 0.5736(4) 0.190(3) Uani 1 1 d .
O14 O 0.6266(5) 0.6654(5) 0.6016(3) 0.168(2) Uani 1 1 d .
O15 O 0.6471(4) 0.7704(4) 0.4975(3) 0.1254(14) Uani 1 1 d .

loop_
_atom_site_aniso_label
_atom_site_aniso_U_11
_atom_site_aniso_U_22
_atom_site_aniso_U_33
_atom_site_aniso_U_23
_atom_site_aniso_U_13
_atom_site_aniso_U_12
C17 0.0335(12) 0.0321(11) 0.0330(10) -0.0008(8) 0.0117(9) -0.0011(8)
C16 0.0406(13) 0.0364(12) 0.0433(13) 0.0023(10) 0.0194(11) -0.0026(9)
C15 0.0483(15) 0.0441(14) 0.0566(16) -0.0027(12) 0.0296(13) -0.0048(11)
C14 0.0375(13) 0.0532(16) 0.0594(16) -0.0109(13) 0.0212(12) -0.0048(11)
C13 0.0339(13) 0.0512(15) 0.0445(13) -0.0063(11) 0.0105(11) 0.0027(10)
C12 0.0323(11) 0.0364(12) 0.0335(11) -0.0050(9) 0.0082(9) 0.0010(9)
C11 0.0394(13) 0.0457(13) 0.0312(11) 0.0037(9) 0.0072(10) 0.0122(10)
C10 0.0607(19) 0.0664(19) 0.0524(16) 0.0322(14) 0.0264(15) 0.0247(15)
C9 0.079(2) 0.0436(15) 0.0585(17) 0.0172(13) 0.0347(16) 0.0107(14)
C8 0.0629(19) 0.0559(17) 0.0516(16) 0.0196(13) 0.0313(15) 0.0034(13)
C7 0.0502(15) 0.0415(13) 0.0485(14) -0.0027(11) 0.0283(12) -0.0053(11)
C6 0.0393(13) 0.0364(12) 0.0521(14) -0.0063(10) 0.0216(11) -0.0015(10)
C5 0.0456(16) 0.0554(17) 0.075(2) -0.0157(15) 0.0327(15) -0.0084(13)
C4 0.0336(15) 0.063(2) 0.089(2) -0.0163(17) 0.0215(16) 0.0011(13)
C3 0.0336(14) 0.0511(16) 0.0680(19) -0.0068(14) 0.0055(13) 0.0069(11)
C2 0.0374(13) 0.0403(13) 0.0473(14) -0.0045(10) 0.0077(11) 0.0024(10)
C1 0.0299(11) 0.0330(11) 0.0433(13) -0.0065(9) 0.0093(10) -0.0001(8)
C19 0.070(2) 0.104(3) 0.088(3) 0.059(3) 0.039(2) 0.011(2)
C18 0.065(2) 0.0517(17) 0.0533(17) 0.0085(14) -0.0003(15) 0.0158(15)
Cl1 0.0407(3) 0.0408(3) 0.0417(3) 0.0001(2) 0.0174(3) -0.0041(2)
Cl2 0.0470(4) 0.0748(5) 0.0488(4) -0.0127(3) 0.0130(3) 0.0026(3)
Cu1 0.03503(19) 0.03416(18) 0.03368(18) 0.00835(10) 0.01457(13) 0.00608(10)
Fe1 0.0399(2) 0.0354(2) 0.0373(2) 0.01036(13) 0.00919(16) 0.00072(13)
N2 0.0421(11) 0.0435(11) 0.0328(10) 0.0104(8) 0.0144(9) 0.0092(9)
N1 0.0470(12) 0.0348(10) 0.0380(10) 0.0017(8) 0.0203(9) -0.0001(8)
O2 0.0325(9) 0.0447(10) 0.0424(9) 0.0155(7) 0.0166(7) 0.0066(7)
O1 0.0331(9) 0.0411(9) 0.0457(9) 0.0102(7) 0.0161(7) 0.0067(7)
O4 0.0466(11) 0.0610(12) 0.0599(12) 0.0277(10) 0.0260(10) 0.0080(9)
O3 0.0479(11) 0.0565(13) 0.0565(12) 0.0163(10) 0.0108(9) 0.0119(9)
O5 0.0513(14) 0.0454(12) 0.0856(17) -0.0035(11) 0.0166(13) -0.0041(10)
O6 0.0878(18) 0.0544(13) 0.0567(13) -0.0021(10) 0.0356(13) -0.0199(12)
O7 0.0608(15) 0.0771(17) 0.0651(15) 0.0411(13) 0.0034(12) -0.0119(12)
O8 0.0640(15) 0.098(2) 0.0865(18) -0.0221(16) 0.0484(15) -0.0159(14)
O9 0.0800(19) 0.122(3) 0.0558(14) 0.0317(16) 0.0165(13) -0.0049(17)
O10 0.105(2) 0.0452(15) 0.147(3) 0.0009(16) 0.053(2) 0.0033(14)
O11 0.0472(13) 0.0965(19) 0.0762(16) -0.0352(14) 0.0233(12) -0.0204(12)
O12 0.102(3) 0.088(2) 0.102(3) -0.0249(19) -0.004(2) -0.0097(18)
O13 0.055(2) 0.170(5) 0.266(7) -0.081(5) -0.010(3) 0.016(2)
O14 0.284(7) 0.149(4) 0.152(4) -0.006(3) 0.170(5) -0.009(4)
O15 0.197(4) 0.085(2) 0.098(3) -0.002(2) 0.066(3) -0.006(3)

loop_
_atom_type_symbol
_atom_type_description
_atom_type_scat_dispersion_real
_atom_type_scat_dispersion_imag
_atom_type_scat_source
C C 0.0033 0.0016 'International Tables Vol C Tables 4.2.6.8 and 6.1.1.4'
H H 0.0000 0.0000 'International Tables Vol C Tables 4.2.6.8 and 6.1.1.4'
N N 0.0061 0.0033 'International Tables Vol C Tables 4.2.6.8 and 6.1.1.4'
O O 0.0106 0.0060 'International Tables Vol C Tables 4.2.6.8 and 6.1.1.4'
Fe Fe 0.3463 0.8444 'International Tables Vol C Tables 4.2.6.8 and 6.1.1.4'
Cu Cu 0.3201 1.2651 'International Tables Vol C Tables 4.2.6.8 and 6.1.1.4'
Cl Cl 0.1484 0.1585 'International Tables Vol C Tables 4.2.6.8 and 6.1.1.4'

loop_
_geom_angle_atom_site_label_1
_geom_angle_atom_site_label_2
_geom_angle_atom_site_label_3
_geom_angle
O2 C17 C12 123.5(2)
O2 C17 C16 118.4(2)
C12 C17 C16 118.1(2)
C15 C16 O4 125.6(2)
C15 C16 C17 121.3(3)
O4 C16 C17 113.1(2)
C16 C15 C14 120.2(3)
C16 C15 H15 119.9
C14 C15 H15 119.9
C13 C14 C15 119.9(3)
C13 C14 H14 120.0
C15 C14 H14 120.0
C14 C13 C12 120.9(3)
C14 C13 H13 119.5
C12 C13 H13 119.5
C17 C12 C13 119.6(2)
C17 C12 C11 123.0(2)
C13 C12 C11 117.4(2)
N2 C11 C12 128.0(2)
N2 C11 H11 116.0
C12 C11 H11 116.0
N2 C10 C9 111.7(3)
N2 C10 H10A 109.3
C9 C10 H10A 109.3
N2 C10 H10B 109.3
C9 C10 H10B 109.3
H10A C10 H10B 107.9
C8 C9 C10 111.9(3)
C8 C9 H9A 109.2
C10 C9 H9A 109.2
C8 C9 H9B 109.2
C10 C9 H9B 109.2
H9A C9 H9B 107.9
N1 C8 C9 113.6(2)
N1 C8 H8A 108.9
C9 C8 H8A 108.9
N1 C8 H8B 108.9
C9 C8 H8B 108.9
H8A C8 H8B 107.7
N1 C7 C6 128.8(3)
N1 C7 H7 115.6
C6 C7 H7 115.6
C1 C6 C5 119.9(3)
C1 C6 C7 123.2(2)
C5 C6 C7 116.8(3)
C4 C5 C6 120.9(3)
C4 C5 H5 119.5
C6 C5 H5 119.5
C5 C4 C3 119.5(3)
C5 C4 H4 120.3
C3 C4 H4 120.3
C2 C3 C4 120.3(3)
C2 C3 H3 119.8
C4 C3 H3 119.8
O3 C2 C3 124.5(3)
O3 C2 C1 114.4(2)
C3 C2 C1 121.1(3)
O1 C1 C6 123.3(2)
O1 C1 C2 118.5(2)
C6 C1 C2 118.2(2)
O4 C19 H19A 109.5
O4 C19 H19B 109.5
H19A C19 H19B 109.5
O4 C19 H19C 109.5
H19A C19 H19C 109.5
H19B C19 H19C 109.5
O3 C18 H18A 109.5
O3 C18 H18B 109.5
H18A C18 H18B 109.5
O3 C18 H18C 109.5
H18A C18 H18C 109.5
H18B C18 H18C 109.5
O10 Cl1 O9 108.1(2)
O10 Cl1 O8 110.3(2)
O9 Cl1 O8 108.7(2)
O10 Cl1 O11 112.1(2)
O9 Cl1 O11 106.28(19)
O8 Cl1 O11 111.12(16)
O13 Cl2 O14 112.3(4)
O13 Cl2 O12 107.8(3)
O14 Cl2 O12 112.3(3)
O13 Cl2 O15 109.4(4)
O14 Cl2 O15 106.3(3)
O12 Cl2 O15 108.7(2)
O2 Cu1 N1 169.72(8)
O2 Cu1 O1 76.81(7)
N1 Cu1 O1 93.06(8)
O2 Cu1 N2 92.83(8)
N1 Cu1 N2 97.27(9)
O1 Cu1 N2 169.61(8)
O2 Fe1 O7 146.99(10)
O2 Fe1 O5 99.02(9)
O7 Fe1 O5 86.68(12)
O2 Fe1 O1 69.76(7)
O7 Fe1 O1 141.63(9)
O5 Fe1 O1 99.69(10)
O2 Fe1 O6 93.34(9)
O7 Fe1 O6 78.81(11)
O5 Fe1 O6 165.49(11)
O1 Fe1 O6 91.68(9)
O2 Fe1 O4 69.57(7)
O7 Fe1 O4 78.65(9)
O5 Fe1 O4 85.10(10)
O1 Fe1 O4 139.31(7)
O6 Fe1 O4 92.17(10)
O2 Fe1 O3 137.15(7)
O7 Fe1 O3 75.72(10)
O5 Fe1 O3 82.55(9)
O1 Fe1 O3 67.80(7)
O6 Fe1 O3 93.56(10)
O4 Fe1 O3 152.08(7)
C11 N2 C10 114.2(2)
C11 N2 Cu1 124.24(17)
C10 N2 Cu1 121.55(19)
C7 N1 C8 113.5(2)
C7 N1 Cu1 123.71(19)
C8 N1 Cu1 122.74(19)
C17 O2 Cu1 128.29(14)
C17 O2 Fe1 124.30(14)
Cu1 O2 Fe1 107.12(8)
C1 O1 Cu1 127.42(16)
C1 O1 Fe1 126.78(16)
Cu1 O1 Fe1 105.79(8)
C16 O4 C19 115.8(2)
C16 O4 Fe1 114.57(15)
C19 O4 Fe1 129.7(2)
C2 O3 C18 116.4(3)
C2 O3 Fe1 112.52(15)
C18 O3 Fe1 131.0(2)
Fe1 O5 H5C 123(3)
Fe1 O5 H5D 102(3)
H5C O5 H5D 115(5)
Fe1 O6 H6C 121(3)
Fe1 O6 H6D 121(3)
H6C O6 H6D 110(4)
Fe1 O7 H7C 107(5)
Fe1 O7 H7D 132(3)
H7C O7 H7D 120(5)

loop_
_geom_bond_atom_site_label_1
_geom_bond_atom_site_label_2
_geom_bond_distance
C17 O2 1.329(3)
C17 C12 1.398(3)
C17 C16 1.411(3)
C16 C15 1.369(4)
C16 O4 1.377(3)
C15 C14 1.389(4)
C15 H15 0.9300
C14 C13 1.362(4)
C14 H14 0.9300
C13 C12 1.410(4)
C13 H13 0.9300
C12 C11 1.445(4)
C11 N2 1.282(4)
C11 H11 0.9300
C10 N2 1.482(3)
C10 C9 1.507(5)
C10 H10A 0.9700
C10 H10B 0.9700
C9 C8 1.494(5)
C9 H9A 0.9700
C9 H9B 0.9700
C8 N1 1.476(3)
C8 H8A 0.9700
C8 H8B 0.9700
C7 N1 1.284(4)
C7 C6 1.434(4)
C7 H7 0.9300
C6 C1 1.399(4)
C6 C5 1.404(4)
C5 C4 1.372(5)
C5 H5 0.9300
C4 C3 1.392(5)
C4 H4 0.9300
C3 C2 1.377(4)
C3 H3 0.9300
C2 O3 1.372(4)
C2 C1 1.406(4)
C1 O1 1.329(3)
C19 O4 1.434(4)
C19 H19A 0.9600
C19 H19B 0.9600
C19 H19C 0.9600
C18 O3 1.429(3)
C18 H18A 0.9600
C18 H18B 0.9600
C18 H18C 0.9600
Cl1 O10 1.401(3)
Cl1 O9 1.417(3)
Cl1 O8 1.422(2)
Cl1 O11 1.425(2)
Cl2 O13 1.360(4)
Cl2 O14 1.373(4)
Cl2 O12 1.409(3)
Cl2 O15 1.422(4)
Cu1 O2 1.9323(17)
Cu1 N1 1.958(2)
Cu1 O1 1.9585(17)
Cu1 N2 1.971(2)
Fe1 O2 2.1086(17)
Fe1 O7 2.116(2)
Fe1 O5 2.117(2)
Fe1 O1 2.1178(18)
Fe1 O6 2.140(3)
Fe1 O4 2.402(2)
Fe1 O3 2.520(2)
O5 H5C 0.799(19)
O5 H5D 0.829(19)
O6 H6C 0.843(19)
O6 H6D 0.818(19)
O7 H7C 0.85(2)
O7 H7D 0.848(19)
